data_7116406
loop_
_publ_author_name
'Jingjing Shi'
'Jie Zhou'
'Yunnan Yan'
'Jinlong Jia'
'Xuelei Liu'
'Huacan Song'
'H. Eric Xu'
'Wei Yi'

_publ_section_title
;
 One-pot cascade synthesis of N-methoxyisoquinolinediones via
 Rh(III)-catalyzed carbenoid insertion C-H activation/cyclization
;
_journal_name_full Chem.Commun.
_journal_page_first 668
_journal_paper_doi 10.1039/C4cc08407A
_journal_volume 51
_journal_year 2015
_chemical_formula_sum 'C10 H9 N O3'
_chemical_formula_weight 191.18
_chemical_name_common 20120034
_chemical_name_systematic 2-methoxyisoquinoline-1,3(2H,4H)-dione
_space_group_IT_number 14
_symmetry_cell_setting monoclinic
_symmetry_space_group_name_Hall '-P 2ybc'
_symmetry_space_group_name_H-M 'P 1 21/c 1'
_atom_sites_solution_hydrogens geom
_atom_sites_solution_primary direct
_atom_sites_solution_secondary difmap
_audit_creation_method SHELXL-97
_cell_angle_alpha 90.00
_cell_angle_beta 102.475(2)
_cell_angle_gamma 90.00
_cell_formula_units_Z 4
_cell_length_a 9.3511(2)
_cell_length_b 11.4869(3)
_cell_length_c 8.4156(2)
_cell_measurement_reflns_used 6169
_cell_measurement_temperature 296(2)
_cell_measurement_theta_max 54.87
_cell_measurement_theta_min 4.50
_cell_volume 882.62(4)
_computing_cell_refinement 'Bruker SAINT'
_computing_data_collection 'Bruker APEX2'
_computing_data_reduction 'Bruker SAINT'
_computing_molecular_graphics 'Bruker SHELXTL'
_computing_publication_material 'Bruker SHELXTL'
_computing_structure_refinement 'SHELXL-97 (Sheldrick, 2008)'
_computing_structure_solution 'SHELXS-97 (Sheldrick, 2008)'
_diffrn_ambient_temperature 296(2)
_diffrn_measured_fraction_theta_full 0.994
_diffrn_measured_fraction_theta_max 0.994
_diffrn_measurement_device_type 'Bruker APEX-II CCD'
_diffrn_measurement_method '\f and \w scans'
_diffrn_radiation_monochromator graphite
_diffrn_radiation_source 'fine-focus sealed tube'
_diffrn_radiation_type MoK\a
_diffrn_radiation_wavelength 0.71073
_diffrn_reflns_av_R_equivalents 0.0217
_diffrn_reflns_av_sigmaI/netI 0.0212
_diffrn_reflns_limit_h_max 12
_diffrn_reflns_limit_h_min -12
_diffrn_reflns_limit_k_max 14
_diffrn_reflns_limit_k_min -14
_diffrn_reflns_limit_l_max 10
_diffrn_reflns_limit_l_min -10
_diffrn_reflns_number 7674
_diffrn_reflns_theta_full 27.58
_diffrn_reflns_theta_max 27.58
_diffrn_reflns_theta_min 2.23
_exptl_absorpt_coefficient_mu 0.108
_exptl_absorpt_correction_T_max 0.7456
_exptl_absorpt_correction_T_min 0.6526
_exptl_absorpt_correction_type multi-scan
_exptl_absorpt_process_details sadabs
_exptl_crystal_colour whiteless
_exptl_crystal_density_diffrn 1.439
_exptl_crystal_density_method 'not measured'
_exptl_crystal_description plate
_exptl_crystal_F_000 400
_exptl_crystal_recrystallization_method 'Re-crystallisation from solvent: '
_exptl_crystal_size_max 0.3
_exptl_crystal_size_mid 0.2
_exptl_crystal_size_min 0.20
_refine_diff_density_max 0.247
_refine_diff_density_min -0.245
_refine_diff_density_rms 0.066
_refine_ls_extinction_coef 0.0043(5)
_refine_ls_extinction_expression Fc^*^=kFc[1+0.001xFc^2^\l^3^/sin(2\q)]^-1/4^
_refine_ls_extinction_method none
_refine_ls_goodness_of_fit_ref 1.110
_refine_ls_hydrogen_treatment mixed
_refine_ls_matrix_type full
_refine_ls_number_parameters 128
_refine_ls_number_reflns 2038
_refine_ls_number_restraints 0
_refine_ls_restrained_S_all 1.110
_refine_ls_R_factor_all 0.0492
_refine_ls_R_factor_gt 0.0415
_refine_ls_shift/su_max 0.000
_refine_ls_shift/su_mean 0.000
_refine_ls_structure_factor_coef Fsqd
_refine_ls_weighting_details 'calc w=1/[\s^2^(Fo^2^)+(0.0835P)^2^+0.1638P] where P=(Fo^2^+2Fc^2^)/3'
_refine_ls_weighting_scheme calc
_refine_ls_wR_factor_gt 0.1321
_refine_ls_wR_factor_ref 0.1485
_reflns_number_gt 1718
_reflns_number_total 2038
_reflns_threshold_expression >2sigma(I)
_cod_data_source_file c4cc08407a2.cif
_cod_data_source_block H:\Report\2014\2014469\mo_2014469.CIF
_cod_original_sg_symbol_H-M P21/c
_cod_database_code 7116406

loop_
_symmetry_equiv_pos_as_xyz
'x, y, z'
'-x, y+1/2, -z+1/2'
'-x, -y, -z'
'x, -y-1/2, z-1/2'

loop_
_atom_site_label
_atom_site_type_symbol
_atom_site_fract_x
_atom_site_fract_y
_atom_site_fract_z
_atom_site_U_iso_or_equiv
_atom_site_adp_type
_atom_site_occupancy
_atom_site_symmetry_multiplicity
_atom_site_calc_flag
_atom_site_refinement_flags
O2 O 0.01366(10) 0.79659(10) -0.01900(13) 0.0451(3) Uani 1 1 d .
O1 O 0.26774(13) 0.72907(12) -0.07358(16) 0.0615(4) Uani 1 1 d .
O3 O 0.01246(11) 0.95556(10) 0.20481(16) 0.0524(3) Uani 1 1 d .
N1 N 0.14310(11) 0.85002(10) 0.05931(15) 0.0355(3) Uani 1 1 d .
C6 C 0.66959(16) 0.96408(16) 0.2628(2) 0.0543(5) Uani 1 1 d .
H6 H 0.7576 0.9974 0.3159 0.065 Uiso 1 1 calc R
C5 C 0.53942(17) 1.00639(14) 0.2912(2) 0.0472(4) Uani 1 1 d .
H5 H 0.5402 1.0682 0.3628 0.057 Uiso 1 1 calc R
C4 C 0.40632(14) 0.95678(12) 0.21295(17) 0.0351(3) Uani 1 1 d .
C9 C 0.40864(14) 0.86489(12) 0.10706(17) 0.0355(3) Uani 1 1 d .
C1 C 0.27138(15) 0.80827(13) 0.02130(17) 0.0380(3) Uani 1 1 d .
C10 C -0.00949(18) 0.69041(14) 0.0623(2) 0.0494(4) Uani 1 1 d .
H10A H 0.0594 0.6327 0.0439 0.074 Uiso 1 1 calc R
H10B H -0.1073 0.6629 0.0204 0.074 Uiso 1 1 calc R
H10C H 0.0040 0.7047 0.1770 0.074 Uiso 1 1 calc R
C7 C 0.67083(16) 0.87297(17) 0.1567(2) 0.0561(5) Uani 1 1 d .
H7 H 0.7592 0.8453 0.1381 0.067 Uiso 1 1 calc R
C8 C 0.54055(16) 0.82281(15) 0.0780(2) 0.0474(4) Uani 1 1 d .
H8 H 0.5407 0.7614 0.0061 0.057 Uiso 1 1 calc R
C3 C 0.26443(15) 1.00432(13) 0.2396(2) 0.0414(4) Uani 1 1 d .
H3A H 0.2520 1.0820 0.1935 0.050 Uiso 1 1 calc R
H3B H 0.2722 1.0120 0.3560 0.050 Uiso 1 1 calc R
C2 C 0.12869(14) 0.93600(11) 0.17095(18) 0.0357(3) Uani 1 1 d .

loop_
_atom_site_aniso_label
_atom_site_aniso_U_11
_atom_site_aniso_U_22
_atom_site_aniso_U_33
_atom_site_aniso_U_23
_atom_site_aniso_U_13
_atom_site_aniso_U_12
O2 0.0317(5) 0.0547(6) 0.0432(6) 0.0048(5) -0.0047(4) -0.0089(4)
O1 0.0533(7) 0.0720(8) 0.0621(8) -0.0330(7) 0.0187(6) -0.0098(6)
O3 0.0356(5) 0.0535(7) 0.0727(8) 0.0006(6) 0.0213(5) 0.0064(4)
N1 0.0258(5) 0.0423(6) 0.0363(6) -0.0008(5) 0.0019(4) -0.0027(4)
C6 0.0311(7) 0.0660(10) 0.0622(11) 0.0096(9) 0.0019(7) -0.0096(7)
C5 0.0414(7) 0.0482(8) 0.0494(9) -0.0024(7) 0.0044(6) -0.0089(6)
C4 0.0314(6) 0.0370(6) 0.0362(7) 0.0038(5) 0.0059(5) -0.0012(5)
C9 0.0296(6) 0.0403(7) 0.0371(7) 0.0037(5) 0.0086(5) -0.0005(5)
C1 0.0346(7) 0.0446(7) 0.0354(7) -0.0030(6) 0.0090(6) -0.0014(5)
C10 0.0444(8) 0.0496(8) 0.0536(9) -0.0015(7) 0.0094(7) -0.0113(6)
C7 0.0302(7) 0.0668(11) 0.0736(12) 0.0114(9) 0.0164(7) 0.0039(6)
C8 0.0389(7) 0.0505(8) 0.0562(9) 0.0001(7) 0.0182(7) 0.0043(6)
C3 0.0380(7) 0.0386(7) 0.0480(8) -0.0065(6) 0.0103(6) 0.0005(5)
C2 0.0312(6) 0.0365(6) 0.0398(7) 0.0052(5) 0.0084(5) 0.0050(5)

loop_
_atom_type_symbol
_atom_type_description
_atom_type_scat_dispersion_real
_atom_type_scat_dispersion_imag
_atom_type_scat_source
C C 0.0033 0.0016 'International Tables Vol C Tables 4.2.6.8 and 6.1.1.4'
H H 0.0000 0.0000 'International Tables Vol C Tables 4.2.6.8 and 6.1.1.4'
N N 0.0061 0.0033 'International Tables Vol C Tables 4.2.6.8 and 6.1.1.4'
O O 0.0106 0.0060 'International Tables Vol C Tables 4.2.6.8 and 6.1.1.4'

loop_
_geom_angle_atom_site_label_1
_geom_angle_atom_site_label_2
_geom_angle_atom_site_label_3
_geom_angle
N1 O2 C10 110.74(10)
C2 N1 O2 115.64(10)
C2 N1 C1 127.92(11)
O2 N1 C1 116.39(11)
C7 C6 C5 120.78(14)
C7 C6 H6 119.6
C5 C6 H6 119.6
C6 C5 C4 120.28(15)
C6 C5 H5 119.9
C4 C5 H5 119.9
C9 C4 C5 118.55(13)
C9 C4 C3 120.84(12)
C5 C4 C3 120.59(13)
C4 C9 C8 120.95(13)
C4 C9 C1 121.08(12)
C8 C9 C1 117.96(13)
O1 C1 N1 120.64(13)
O1 C1 C9 123.48(13)
N1 C1 C9 115.86(12)
O2 C10 H10A 109.5
O2 C10 H10B 109.5
H10A C10 H10B 109.5
O2 C10 H10C 109.5
H10A C10 H10C 109.5
H10B C10 H10C 109.5
C6 C7 C8 119.86(15)
C6 C7 H7 120.1
C8 C7 H7 120.1
C7 C8 C9 119.58(16)
C7 C8 H8 120.2
C9 C8 H8 120.2
C4 C3 C2 117.13(12)
C4 C3 H3A 108.0
C2 C3 H3A 108.0
C4 C3 H3B 108.0
C2 C3 H3B 108.0
H3A C3 H3B 107.3
O3 C2 N1 121.17(13)
O3 C2 C3 122.98(13)
N1 C2 C3 115.81(11)

loop_
_geom_bond_atom_site_label_1
_geom_bond_atom_site_label_2
_geom_bond_distance
O2 N1 1.3898(13)
O2 C10 1.4378(19)
O1 C1 1.2061(18)
O3 C2 1.2028(17)
N1 C2 1.3896(19)
N1 C1 1.3918(18)
C6 C7 1.377(3)
C6 C5 1.379(2)
C6 H6 0.9300
C5 C4 1.3977(19)
C5 H5 0.9300
C4 C9 1.385(2)
C4 C3 1.4960(19)
C9 C8 1.395(2)
C9 C1 1.4802(18)
C10 H10A 0.9600
C10 H10B 0.9600
C10 H10C 0.9600
C7 C8 1.381(2)
C7 H7 0.9300
C8 H8 0.9300
C3 C2 1.4981(19)
C3 H3A 0.9700
C3 H3B 0.9700

loop_
_geom_torsion_atom_site_label_1
_geom_torsion_atom_site_label_2
_geom_torsion_atom_site_label_3
_geom_torsion_atom_site_label_4
_geom_torsion
C10 O2 N1 C2 -95.52(14)
C10 O2 N1 C1 82.16(15)
C7 C6 C5 C4 0.3(3)
C6 C5 C4 C9 0.0(2)
C6 C5 C4 C3 -178.31(14)
C5 C4 C9 C8 -0.3(2)
C3 C4 C9 C8 177.95(14)
C5 C4 C9 C1 179.63(13)
C3 C4 C9 C1 -2.1(2)
C2 N1 C1 O1 176.59(14)
O2 N1 C1 O1 -0.8(2)
C2 N1 C1 C9 -1.9(2)
O2 N1 C1 C9 -179.26(10)
C4 C9 C1 O1 178.98(15)
C8 C9 C1 O1 -1.0(2)
C4 C9 C1 N1 -2.6(2)
C8 C9 C1 N1 177.41(13)
C5 C6 C7 C8 -0.2(3)
C6 C7 C8 C9 -0.1(3)
C4 C9 C8 C7 0.4(2)
C1 C9 C8 C7 -179.57(14)
C9 C4 C3 C2 10.4(2)
C5 C4 C3 C2 -171.36(13)
O2 N1 C2 O3 5.3(2)
C1 N1 C2 O3 -172.07(14)
O2 N1 C2 C3 -172.41(11)
C1 N1 C2 C3 10.2(2)
C4 C3 C2 O3 168.54(14)
C4 C3 C2 N1 -13.79(19)
